data_4033979
loop_
_publ_author_name
'Huang, Ying'
'Fang, Hui-Lin'
'Huang, Yi-Xin'
'Sun, Jing'
'Yan, Chao-Guo'

_publ_section_title
;
 Synthesis of 7'-Arylidenespiro[indoline-3,1'-pyrrolizines] and
 7'-Arylidenespiro[indene-2,1'-pyrrolizines] via [3 + 2] Cycloaddition and
 \b-C-H Functionalized Pyrrolidine.
;
_journal_issue 19
_journal_name_full 'The Journal of organic chemistry'
_journal_page_first 12437
_journal_page_last 12451
_journal_paper_doi 10.1021/acs.joc.9b01920
_journal_volume 84
_journal_year 2019
_chemical_formula_moiety 'C35 H31 Cl N2 O3'
_chemical_formula_sum 'C35 H31 Cl N2 O3'
_chemical_formula_weight 563.07
_space_group_crystal_system triclinic
_space_group_IT_number 2
_space_group_name_Hall '-P 1'
_space_group_name_H-M_alt 'P -1'
_atom_sites_solution_hydrogens geom
_audit_creation_method SHELXL-2014/7
_cell_angle_alpha 109.4562(18)
_cell_angle_beta 99.8627(17)
_cell_angle_gamma 95.9068(18)
_cell_formula_units_Z 2
_cell_length_a 9.7033(6)
_cell_length_b 11.3031(6)
_cell_length_c 14.5288(8)
_cell_measurement_reflns_used 5156
_cell_measurement_temperature 296(2)
_cell_measurement_theta_max 25.36
_cell_measurement_theta_min 2.64
_cell_volume 1458.17(15)
_computing_cell_refinement 'Bruker SAINT'
_computing_data_collection 'Bruker APEX2'
_computing_data_reduction 'Bruker SAINT'
_computing_molecular_graphics 'Bruker SHELXTL'
_computing_publication_material 'Bruker SHELXTL'
_computing_structure_refinement 'SHELXL-2014/7 (Sheldrick, 2014)'
_computing_structure_solution 'SHELXS-97 (Sheldrick 2008)'
_diffrn_ambient_temperature 296(2)
_diffrn_measured_fraction_theta_full 0.972
_diffrn_measured_fraction_theta_max 0.970
_diffrn_measurement_device_type 'CCD area detector'
_diffrn_measurement_method 'phi and omega scans'
_diffrn_radiation_source 'fine-focus sealed tube'
_diffrn_radiation_type MoK\a
_diffrn_radiation_wavelength 0.71073
_diffrn_reflns_av_R_equivalents 0.0302
_diffrn_reflns_av_unetI/netI 0.0526
_diffrn_reflns_Laue_measured_fraction_full 0.972
_diffrn_reflns_Laue_measured_fraction_max 0.970
_diffrn_reflns_limit_h_max 11
_diffrn_reflns_limit_h_min -12
_diffrn_reflns_limit_k_max 14
_diffrn_reflns_limit_k_min -14
_diffrn_reflns_limit_l_max 18
_diffrn_reflns_limit_l_min -18
_diffrn_reflns_number 15386
_diffrn_reflns_point_group_measured_fraction_full 0.972
_diffrn_reflns_point_group_measured_fraction_max 0.970
_diffrn_reflns_theta_full 25.242
_diffrn_reflns_theta_max 27.576
_diffrn_reflns_theta_min 2.645
_exptl_absorpt_coefficient_mu 0.170
_exptl_absorpt_correction_T_max 0.967
_exptl_absorpt_correction_T_min 0.957
_exptl_absorpt_correction_type multi-scan
_exptl_absorpt_process_details sadabs
_exptl_crystal_colour colorless
_exptl_crystal_density_diffrn 1.282
_exptl_crystal_description block
_exptl_crystal_F_000 592
_exptl_crystal_size_max 0.260
_exptl_crystal_size_mid 0.240
_exptl_crystal_size_min 0.200
_refine_diff_density_max 0.161
_refine_diff_density_min -0.182
_refine_diff_density_rms 0.037
_refine_ls_extinction_method none
_refine_ls_goodness_of_fit_ref 1.020
_refine_ls_hydrogen_treatment constr
_refine_ls_matrix_type full
_refine_ls_number_parameters 381
_refine_ls_number_reflns 6553
_refine_ls_number_restraints 0
_refine_ls_restrained_S_all 1.020
_refine_ls_R_factor_all 0.1068
_refine_ls_R_factor_gt 0.0548
_refine_ls_shift/su_max 0.000
_refine_ls_shift/su_mean 0.000
_refine_ls_structure_factor_coef Fsqd
_refine_ls_weighting_details 'w=1/[\s^2^(Fo^2^)+(0.0548P)^2^+0.3052P] where P=(Fo^2^+2Fc^2^)/3'
_refine_ls_weighting_scheme calc
_refine_ls_wR_factor_gt 0.1149
_refine_ls_wR_factor_ref 0.1348
_reflns_Friedel_coverage 0.000
_reflns_number_gt 3979
_reflns_number_total 6553
_reflns_threshold_expression 'I > 2\s(I)'
_cod_data_source_file jo9b01920_si_002.cif
_cod_data_source_block 3c
_cod_original_cell_volume 1458.17(14)
_cod_database_code 4033979
_shelx_shelxl_version_number 2014/7
_shelx_space_group_comment
; 
The symmetry employed for this shelxl refinement is uniquely defined 
by the following loop, which should always be used as a source of 
symmetry information in preference to the above space-group names. 
They are only intended as comments. 
;
_shelx_estimated_absorpt_t_min 0.957
_shelx_estimated_absorpt_t_max 0.967

loop_
_space_group_symop_operation_xyz
'x, y, z'
'-x, -y, -z'

loop_
_atom_site_label
_atom_site_type_symbol
_atom_site_fract_x
_atom_site_fract_y
_atom_site_fract_z
_atom_site_U_iso_or_equiv
_atom_site_adp_type
_atom_site_occupancy
_atom_site_site_symmetry_order
_atom_site_calc_flag
_atom_site_refinement_flags_posn
_atom_site_refinement_flags_adp
_atom_site_refinement_flags_occupancy
_atom_site_disorder_assembly
_atom_site_disorder_group
C1 C 0.8002(2) 0.76319(18) 0.44394(15) 0.0502(5) Uani 1 1 d . . . . .
H1 H 0.7837 0.7152 0.3760 0.060 Uiso 1 1 calc R U . . .
C2 C 0.8209(2) 0.8947(2) 0.47581(19) 0.0661(6) Uani 1 1 d . . . . .
H2 H 0.8183 0.9347 0.4292 0.079 Uiso 1 1 calc R U . . .
C3 C 0.8450(2) 0.9661(2) 0.5750(2) 0.0715(7) Uani 1 1 d . . . . .
H3 H 0.8596 1.0545 0.5959 0.086 Uiso 1 1 calc R U . . .
C4 C 0.8478(2) 0.9076(2) 0.64424(17) 0.0656(6) Uani 1 1 d . . . . .
H4 H 0.8636 0.9564 0.7119 0.079 Uiso 1 1 calc R U . . .
C5 C 0.82734(19) 0.77629(18) 0.61341(14) 0.0505(5) Uani 1 1 d . . . . .
H5 H 0.8293 0.7369 0.6604 0.061 Uiso 1 1 calc R U . . .
C6 C 0.80385(17) 0.70304(16) 0.51265(12) 0.0391(4) Uani 1 1 d . . . . .
C7 C 0.7878(2) 0.56016(17) 0.48306(12) 0.0465(5) Uani 1 1 d . . . . .
H7A H 0.8785 0.5392 0.5064 0.056 Uiso 1 1 calc R U . . .
H7B H 0.7205 0.5327 0.5172 0.056 Uiso 1 1 calc R U . . .
C8 C 0.59859(18) 0.45938(16) 0.32343(12) 0.0371(4) Uani 1 1 d . . . . .
C9 C 0.4816(2) 0.50113(18) 0.35683(13) 0.0473(5) Uani 1 1 d . . . . .
H9 H 0.4900 0.5567 0.4220 0.057 Uiso 1 1 calc R U . . .
C10 C 0.3508(2) 0.4578(2) 0.29019(15) 0.0542(5) Uani 1 1 d . . . . .
H10 H 0.2698 0.4848 0.3103 0.065 Uiso 1 1 calc R U . . .
C11 C 0.34095(19) 0.3749(2) 0.19445(15) 0.0572(5) Uani 1 1 d . . . . .
C12 C 0.45852(18) 0.33313(19) 0.16044(13) 0.0506(5) Uani 1 1 d . . . . .
H12 H 0.4498 0.2770 0.0954 0.061 Uiso 1 1 calc R U . . .
C13 C 0.58873(17) 0.37729(16) 0.22601(12) 0.0386(4) Uani 1 1 d . . . . .
C14 C 0.73455(17) 0.35050(17) 0.21399(12) 0.0396(4) Uani 1 1 d . . . . .
C15 C 0.82656(18) 0.42791(16) 0.31799(12) 0.0395(4) Uani 1 1 d . . . . .
C16 C 0.74221(19) 0.20634(17) 0.17446(13) 0.0484(5) Uani 1 1 d . . . . .
H16 H 0.8404 0.1957 0.1949 0.058 Uiso 1 1 calc R U . . .
C17 C 0.6457(2) 0.12744(19) 0.21282(16) 0.0549(5) Uani 1 1 d . . . . .
C18 C 0.66250(19) 0.15882(17) 0.32235(15) 0.0482(5) Uani 1 1 d . . . . .
C19 C 0.7925(2) 0.20843(19) 0.39076(16) 0.0544(5) Uani 1 1 d . . . . .
H19 H 0.8742 0.2231 0.3679 0.065 Uiso 1 1 calc R U . . .
C20 C 0.8017(2) 0.2358(2) 0.49127(17) 0.0585(5) Uani 1 1 d . . . . .
H20 H 0.8892 0.2689 0.5359 0.070 Uiso 1 1 calc R U . . .
C21 C 0.6813(2) 0.21451(18) 0.52648(15) 0.0535(5) Uani 1 1 d . . . . .
C22 C 0.5873(3) 0.2082(3) 0.66705(19) 0.0873(8) Uani 1 1 d . . . . .
H22A H 0.5101 0.2503 0.6520 0.131 Uiso 1 1 calc R U . . .
H22B H 0.6175 0.2326 0.7383 0.131 Uiso 1 1 calc R U . . .
H22C H 0.5565 0.1176 0.6376 0.131 Uiso 1 1 calc R U . . .
C23 C 0.5511(2) 0.1661(2) 0.46010(16) 0.0593(5) Uani 1 1 d . . . . .
H23 H 0.4695 0.1525 0.4833 0.071 Uiso 1 1 calc R U . . .
C24 C 0.5430(2) 0.13848(19) 0.35949(16) 0.0576(5) Uani 1 1 d . . . . .
H24 H 0.4554 0.1053 0.3152 0.069 Uiso 1 1 calc R U . . .
C25 C 0.6565(3) 0.5614(3) 0.10640(18) 0.0731(7) Uani 1 1 d . . . . .
H25 H 0.5764 0.4989 0.0741 0.088 Uiso 1 1 calc R U . . .
C26 C 0.6486(4) 0.6859(4) 0.1187(2) 0.1004(9) Uani 1 1 d . . . . .
H26 H 0.5632 0.7072 0.0947 0.121 Uiso 1 1 calc R U . . .
C27 C 0.7650(5) 0.7791(3) 0.1660(3) 0.1137(12) Uani 1 1 d . . . . .
H27 H 0.7585 0.8635 0.1749 0.136 Uiso 1 1 calc R U . . .
C28 C 0.8923(4) 0.7476(3) 0.2006(2) 0.1049(11) Uani 1 1 d . . . . .
H28 H 0.9722 0.8107 0.2319 0.126 Uiso 1 1 calc R U . . .
C29 C 0.9010(3) 0.6221(2) 0.18860(16) 0.0729(7) Uani 1 1 d . . . . .
H29 H 0.9869 0.6012 0.2123 0.088 Uiso 1 1 calc R U . . .
C30 C 0.7832(2) 0.5276(2) 0.14168(14) 0.0526(5) Uani 1 1 d . . . . .
C31 C 0.79414(19) 0.39302(19) 0.13535(12) 0.0486(5) Uani 1 1 d . . . . .
H31 H 0.8948 0.3854 0.1439 0.058 Uiso 1 1 calc R U . . .
C32 C 0.7065(2) 0.1717(2) 0.06010(14) 0.0606(6) Uani 1 1 d . . . . .
H32 H 0.6083 0.1264 0.0334 0.073 Uiso 1 1 calc R U . . .
C33 C 0.8031(3) 0.0943(3) 0.00048(19) 0.0905(9) Uani 1 1 d . . . . .
H33A H 0.8991 0.1116 0.0401 0.109 Uiso 1 1 calc R U . . .
H33B H 0.7670 0.0037 -0.0230 0.109 Uiso 1 1 calc R U . . .
C34 C 0.7978(3) 0.1414(3) -0.0853(2) 0.1146(12) Uani 1 1 d . . . . .
H34A H 0.8815 0.1285 -0.1130 0.138 Uiso 1 1 calc R U . . .
H34B H 0.7141 0.0972 -0.1378 0.138 Uiso 1 1 calc R U . . .
C35 C 0.7924(3) 0.2792(3) -0.04143(16) 0.0873(8) Uani 1 1 d . . . . .
H35A H 0.7407 0.3078 -0.0911 0.105 Uiso 1 1 calc R U . . .
H35B H 0.8875 0.3288 -0.0168 0.105 Uiso 1 1 calc R U . . .
Cl1 Cl 0.1713(11) 0.3041(15) 0.1177(10) 0.075(4) Uani 0.22(4) 1 d . . P A 1
Cl1' Cl 0.1775(5) 0.3270(11) 0.1108(4) 0.1190(14) Uani 0.78(4) 1 d . . P A 2
N1 N 0.74059(15) 0.48882(13) 0.37676(9) 0.0397(4) Uani 1 1 d . . . . .
N2 N 0.71821(17) 0.29377(17) 0.04198(11) 0.0584(5) Uani 1 1 d . . . . .
O1 O 0.95440(13) 0.43699(13) 0.34375(9) 0.0521(3) Uani 1 1 d . . . . .
O2 O 0.55267(19) 0.04183(15) 0.15465(12) 0.0878(5) Uani 1 1 d . . . . .
O3 O 0.70277(17) 0.24388(14) 0.62736(11) 0.0703(4) Uani 1 1 d . . . . .

loop_
_atom_site_aniso_label
_atom_site_aniso_U_11
_atom_site_aniso_U_22
_atom_site_aniso_U_33
_atom_site_aniso_U_23
_atom_site_aniso_U_13
_atom_site_aniso_U_12
C1 0.0479(11) 0.0499(12) 0.0497(11) 0.0151(9) 0.0102(9) 0.0050(9)
C2 0.0668(14) 0.0528(14) 0.0804(16) 0.0292(13) 0.0122(12) 0.0053(11)
C3 0.0685(15) 0.0422(13) 0.0897(19) 0.0104(13) 0.0096(13) 0.0054(11)
C4 0.0590(13) 0.0532(13) 0.0583(13) -0.0101(11) 0.0079(11) 0.0054(10)
C5 0.0468(11) 0.0496(12) 0.0432(11) 0.0035(9) 0.0083(9) 0.0031(9)
C6 0.0311(9) 0.0401(10) 0.0391(9) 0.0068(8) 0.0061(7) 0.0035(7)
C7 0.0589(12) 0.0443(11) 0.0277(9) 0.0071(8) 0.0014(8) 0.0048(9)
C8 0.0389(9) 0.0382(9) 0.0330(9) 0.0127(8) 0.0059(7) 0.0050(8)
C9 0.0541(12) 0.0479(11) 0.0408(10) 0.0121(9) 0.0178(9) 0.0139(9)
C10 0.0401(11) 0.0681(13) 0.0579(12) 0.0203(11) 0.0195(9) 0.0177(10)
C11 0.0306(9) 0.0791(15) 0.0538(12) 0.0157(11) 0.0060(9) 0.0073(9)
C12 0.0340(10) 0.0670(13) 0.0376(10) 0.0047(9) 0.0037(8) 0.0057(9)
C13 0.0327(9) 0.0468(10) 0.0320(9) 0.0096(8) 0.0064(7) 0.0052(8)
C14 0.0299(9) 0.0501(11) 0.0311(9) 0.0069(8) 0.0035(7) 0.0046(8)
C15 0.0390(10) 0.0404(10) 0.0340(9) 0.0115(8) 0.0007(8) 0.0028(8)
C16 0.0350(9) 0.0505(11) 0.0458(10) 0.0006(9) 0.0067(8) 0.0072(8)
C17 0.0476(11) 0.0433(11) 0.0607(13) 0.0052(10) 0.0067(10) 0.0054(9)
C18 0.0417(10) 0.0378(10) 0.0598(12) 0.0131(9) 0.0067(9) 0.0063(8)
C19 0.0393(10) 0.0586(13) 0.0691(14) 0.0289(11) 0.0087(10) 0.0094(9)
C20 0.0434(11) 0.0605(13) 0.0712(15) 0.0305(11) -0.0018(10) 0.0072(10)
C21 0.0584(13) 0.0460(11) 0.0552(13) 0.0182(10) 0.0072(10) 0.0132(10)
C22 0.104(2) 0.094(2) 0.0736(16) 0.0418(15) 0.0237(16) 0.0136(16)
C23 0.0477(12) 0.0603(13) 0.0674(14) 0.0194(11) 0.0145(11) 0.0069(10)
C24 0.0411(11) 0.0566(13) 0.0639(14) 0.0134(11) 0.0047(10) -0.0018(9)
C25 0.0673(15) 0.0888(19) 0.0727(16) 0.0418(14) 0.0118(12) 0.0167(13)
C26 0.124(3) 0.108(3) 0.102(2) 0.067(2) 0.037(2) 0.044(2)
C27 0.185(4) 0.081(2) 0.094(2) 0.047(2) 0.044(3) 0.026(3)
C28 0.147(3) 0.080(2) 0.0784(19) 0.0325(16) 0.018(2) -0.026(2)
C29 0.0708(16) 0.0847(19) 0.0573(14) 0.0273(13) 0.0089(12) -0.0104(13)
C30 0.0528(12) 0.0691(14) 0.0378(10) 0.0222(10) 0.0118(9) 0.0041(10)
C31 0.0317(9) 0.0721(14) 0.0320(9) 0.0083(9) 0.0051(7) 0.0041(9)
C32 0.0443(11) 0.0691(14) 0.0434(11) -0.0094(10) 0.0110(9) -0.0014(10)
C33 0.0911(19) 0.0816(18) 0.0772(18) -0.0109(14) 0.0411(15) 0.0164(15)
C34 0.117(2) 0.117(3) 0.0789(19) -0.0137(18) 0.0610(19) -0.0142(19)
C35 0.0892(18) 0.119(2) 0.0373(12) 0.0064(13) 0.0225(12) 0.0040(16)
Cl1 0.021(3) 0.089(10) 0.069(4) -0.023(4) 0.000(2) 0.003(2)
Cl1' 0.0338(10) 0.199(4) 0.0921(14) 0.019(2) -0.0024(8) 0.0192(13)
N1 0.0431(8) 0.0399(8) 0.0275(7) 0.0052(6) 0.0005(6) 0.0052(7)
N2 0.0507(10) 0.0768(13) 0.0328(8) 0.0038(8) 0.0077(7) 0.0034(9)
O1 0.0338(7) 0.0673(9) 0.0449(7) 0.0152(6) -0.0049(6) 0.0034(6)
O2 0.0891(12) 0.0709(11) 0.0703(11) 0.0015(9) 0.0044(9) -0.0281(9)
O3 0.0734(10) 0.0735(10) 0.0638(10) 0.0254(8) 0.0108(8) 0.0154(8)

loop_
_atom_type_symbol
_atom_type_description
_atom_type_scat_dispersion_real
_atom_type_scat_dispersion_imag
_atom_type_scat_source
C C 0.0033 0.0016 'International Tables Vol C Tables 4.2.6.8 and 6.1.1.4'
H H 0.0000 0.0000 'International Tables Vol C Tables 4.2.6.8 and 6.1.1.4'
N N 0.0061 0.0033 'International Tables Vol C Tables 4.2.6.8 and 6.1.1.4'
O O 0.0106 0.0060 'International Tables Vol C Tables 4.2.6.8 and 6.1.1.4'
Cl Cl 0.1484 0.1585 'International Tables Vol C Tables 4.2.6.8 and 6.1.1.4'

loop_
_geom_angle_atom_site_label_1
_geom_angle_atom_site_label_2
_geom_angle_atom_site_label_3
_geom_angle
C6 C1 C2 120.17(19)
C6 C1 H1 119.9
C2 C1 H1 119.9
C3 C2 C1 120.4(2)
C3 C2 H2 119.8
C1 C2 H2 119.8
C2 C3 C4 120.1(2)
C2 C3 H3 120.0
C4 C3 H3 120.0
C3 C4 C5 120.1(2)
C3 C4 H4 120.0
C5 C4 H4 120.0
C4 C5 C6 120.2(2)
C4 C5 H5 119.9
C6 C5 H5 119.9
C1 C6 C5 119.03(17)
C1 C6 C7 122.74(15)
C5 C6 C7 118.21(16)
N1 C7 C6 115.10(14)
N1 C7 H7A 108.5
C6 C7 H7A 108.5
N1 C7 H7B 108.5
C6 C7 H7B 108.5
H7A C7 H7B 107.5
C9 C8 C13 122.03(16)
C9 C8 N1 128.27(15)
C13 C8 N1 109.70(14)
C8 C9 C10 117.90(16)
C8 C9 H9 121.0
C10 C9 H9 121.0
C11 C10 C9 119.95(17)
C11 C10 H10 120.0
C9 C10 H10 120.0
C10 C11 C12 122.30(17)
C10 C11 Cl1' 119.19(18)
C12 C11 Cl1' 118.42(19)
C10 C11 Cl1 118.7(3)
C12 C11 Cl1 118.5(3)
C13 C12 C11 117.86(16)
C13 C12 H12 121.1
C11 C12 H12 121.1
C12 C13 C8 119.94(15)
C12 C13 C14 131.40(15)
C8 C13 C14 108.63(14)
C13 C14 C15 102.51(13)
C13 C14 C31 116.12(15)
C15 C14 C31 108.92(14)
C13 C14 C16 113.42(14)
C15 C14 C16 115.66(14)
C31 C14 C16 100.72(13)
O1 C15 N1 125.55(15)
O1 C15 C14 126.34(16)
N1 C15 C14 108.09(14)
C17 C16 C32 114.56(16)
C17 C16 C14 113.60(14)
C32 C16 C14 102.62(15)
C17 C16 H16 108.6
C32 C16 H16 108.6
C14 C16 H16 108.6
O2 C17 C18 119.99(19)
O2 C17 C16 120.50(19)
C18 C17 C16 119.48(16)
C24 C18 C19 117.74(19)
C24 C18 C17 118.77(18)
C19 C18 C17 123.49(18)
C20 C19 C18 120.98(19)
C20 C19 H19 119.5
C18 C19 H19 119.5
C19 C20 C21 120.23(19)
C19 C20 H20 119.9
C21 C20 H20 119.9
O3 C21 C20 115.34(18)
O3 C21 C23 124.9(2)
C20 C21 C23 119.81(19)
O3 C22 H22A 109.5
O3 C22 H22B 109.5
H22A C22 H22B 109.5
O3 C22 H22C 109.5
H22A C22 H22C 109.5
H22B C22 H22C 109.5
C24 C23 C21 119.52(19)
C24 C23 H23 120.2
C21 C23 H23 120.2
C23 C24 C18 121.72(19)
C23 C24 H24 119.1
C18 C24 H24 119.1
C26 C25 C30 120.6(3)
C26 C25 H25 119.7
C30 C25 H25 119.7
C27 C26 C25 120.6(3)
C27 C26 H26 119.7
C25 C26 H26 119.7
C26 C27 C28 119.8(3)
C26 C27 H27 120.1
C28 C27 H27 120.1
C27 C28 C29 119.9(3)
C27 C28 H28 120.1
C29 C28 H28 120.1
C30 C29 C28 120.6(3)
C30 C29 H29 119.7
C28 C29 H29 119.7
C29 C30 C25 118.5(2)
C29 C30 C31 119.14(19)
C25 C30 C31 122.27(19)
N2 C31 C30 115.39(16)
N2 C31 C14 101.98(15)
C30 C31 C14 115.66(15)
N2 C31 H31 107.8
C30 C31 H31 107.8
C14 C31 H31 107.8
N2 C32 C33 105.70(19)
N2 C32 C16 106.68(15)
C33 C32 C16 117.36(19)
N2 C32 H32 108.9
C33 C32 H32 108.9
C16 C32 H32 108.9
C34 C33 C32 102.4(2)
C34 C33 H33A 111.3
C32 C33 H33A 111.3
C34 C33 H33B 111.3
C32 C33 H33B 111.3
H33A C33 H33B 109.2
C35 C34 C33 104.9(2)
C35 C34 H34A 110.8
C33 C34 H34A 110.8
C35 C34 H34B 110.8
C33 C34 H34B 110.8
H34A C34 H34B 108.8
C34 C35 N2 106.0(2)
C34 C35 H35A 110.5
N2 C35 H35A 110.5
C34 C35 H35B 110.5
N2 C35 H35B 110.5
H35A C35 H35B 108.7
C15 N1 C8 111.06(13)
C15 N1 C7 123.71(15)
C8 N1 C7 124.76(14)
C31 N2 C35 113.36(16)
C31 N2 C32 107.19(15)
C35 N2 C32 107.74(17)
C21 O3 C22 118.18(18)

loop_
_geom_bond_atom_site_label_1
_geom_bond_atom_site_label_2
_geom_bond_distance
C1 C6 1.380(3)
C1 C2 1.383(3)
C1 H1 0.9300
C2 C3 1.362(3)
C2 H2 0.9300
C3 C4 1.373(3)
C3 H3 0.9300
C4 C5 1.382(3)
C4 H4 0.9300
C5 C6 1.386(2)
C5 H5 0.9300
C6 C7 1.510(2)
C7 N1 1.448(2)
C7 H7A 0.9700
C7 H7B 0.9700
C8 C9 1.376(2)
C8 C13 1.391(2)
C8 N1 1.406(2)
C9 C10 1.387(3)
C9 H9 0.9300
C10 C11 1.375(3)
C10 H10 0.9300
C11 C12 1.385(3)
C11 Cl1' 1.735(4)
C11 Cl1 1.760(10)
C12 C13 1.376(2)
C12 H12 0.9300
C13 C14 1.504(2)
C14 C15 1.530(2)
C14 C31 1.551(3)
C14 C16 1.551(2)
C15 O1 1.216(2)
C15 N1 1.367(2)
C16 C17 1.523(3)
C16 C32 1.541(3)
C16 H16 0.9800
C17 O2 1.217(2)
C17 C18 1.486(3)
C18 C24 1.389(3)
C18 C19 1.396(3)
C19 C20 1.373(3)
C19 H19 0.9300
C20 C21 1.384(3)
C20 H20 0.9300
C21 O3 1.363(2)
C21 C23 1.384(3)
C22 O3 1.426(3)
C22 H22A 0.9600
C22 H22B 0.9600
C22 H22C 0.9600
C23 C24 1.376(3)
C23 H23 0.9300
C24 H24 0.9300
C25 C26 1.371(4)
C25 C30 1.389(3)
C25 H25 0.9300
C26 C27 1.365(5)
C26 H26 0.9300
C27 C28 1.379(5)
C27 H27 0.9300
C28 C29 1.384(4)
C28 H28 0.9300
C29 C30 1.382(3)
C29 H29 0.9300
C30 C31 1.509(3)
C31 N2 1.454(2)
C31 H31 0.9800
C32 N2 1.486(3)
C32 C33 1.528(3)
C32 H32 0.9800
C33 C34 1.505(4)
C33 H33A 0.9700
C33 H33B 0.9700
C34 C35 1.484(4)
C34 H34A 0.9700
C34 H34B 0.9700
C35 N2 1.484(3)
C35 H35A 0.9700
C35 H35B 0.9700
